data_2013907
loop_
_publ_author_name
'Jong-Ha Choi'
'In-Gyung Oh'
'Woo-Taik Lim'
'Ki-Min Park'

_publ_section_title
;<i>cis</i>-Dinitrito(1,4,8,11-tetraazacyclotetradecane-\k^4^<i>N</i>)chromium(III)
 nitrite
;
_journal_issue 6
_journal_name_full 'Acta Crystallographica Section C'
_journal_page_first m238
_journal_page_last m240
_journal_paper_doi 10.1107/S0108270104007656
_journal_volume 60
_journal_year 2004
_chemical_formula_iupac '[Cr (C10 H24 N2) (N O2)2] N O2'
_chemical_formula_moiety 'C10 H24 Cr N6 O4 1+, N O2 1-'
_chemical_formula_sum 'C10 H24 Cr N7 O6'
_chemical_formula_weight 390.36
_chemical_name_systematic
;
cis-Dinitrito(1,4,8,11-tetraazacyclotetradecane-\k^4^N)chromium(III) nitrite
;
_space_group_IT_number 15
_symmetry_cell_setting monoclinic
_symmetry_space_group_name_Hall '-C 2yc'
_symmetry_space_group_name_H-M 'C 1 2/c 1'
_atom_sites_solution_hydrogens geom
_atom_sites_solution_primary direct
_atom_sites_solution_secondary difmap
_audit_creation_method SHELXTL
_cell_angle_alpha 90.00
_cell_angle_beta 104.69(3)
_cell_angle_gamma 90.00
_cell_formula_units_Z 4
_cell_length_a 9.878(2)
_cell_length_b 11.813(2)
_cell_length_c 14.837(3)
_cell_measurement_reflns_used 930
_cell_measurement_temperature 293(2)
_cell_measurement_theta_max 28.28
_cell_measurement_theta_min 2.74
_cell_volume 1674.7(6)
_computing_cell_refinement SMART
_computing_data_collection 'SMART (Bruker, 1997)'
_computing_data_reduction 'SAINT (Bruker, 1997)'
_computing_molecular_graphics SHELXTL
_computing_publication_material SHELXTL
_computing_structure_refinement SHELXTL
_computing_structure_solution 'SHELXTL (Bruker, 1998)'
_diffrn_ambient_temperature 293(2)
_diffrn_detector_area_resol_mean 10.00
_diffrn_measured_fraction_theta_full 0.997
_diffrn_measured_fraction_theta_max 0.945
_diffrn_measurement_device_type 'Bruker SMART CCD'
_diffrn_measurement_method \w
_diffrn_radiation_monochromator graphite
_diffrn_radiation_source 'fine-focus sealed tube'
_diffrn_radiation_type 'Mo K\a'
_diffrn_radiation_wavelength 0.71069
_diffrn_reflns_av_R_equivalents 0.0730
_diffrn_reflns_av_sigmaI/netI 0.0493
_diffrn_reflns_limit_h_max 12
_diffrn_reflns_limit_h_min -11
_diffrn_reflns_limit_k_max 15
_diffrn_reflns_limit_k_min -12
_diffrn_reflns_limit_l_max 19
_diffrn_reflns_limit_l_min -19
_diffrn_reflns_number 5231
_diffrn_reflns_theta_full 28.28
_diffrn_reflns_theta_max 28.28
_diffrn_reflns_theta_min 2.74
_exptl_absorpt_coefficient_mu 0.727
_exptl_absorpt_correction_T_max 0.804
_exptl_absorpt_correction_T_min 0.770
_exptl_absorpt_correction_type empirical
_exptl_absorpt_process_details '(SADABS; Sheldrick, 1999)'
_exptl_crystal_colour orange
_exptl_crystal_density_diffrn 1.548
_exptl_crystal_density_method 'not measured'
_exptl_crystal_description block
_exptl_crystal_F_000 820
_exptl_crystal_size_max 0.5
_exptl_crystal_size_mid 0.3
_exptl_crystal_size_min 0.3
_refine_diff_density_max 0.449
_refine_diff_density_min -0.788
_refine_ls_extinction_method none
_refine_ls_goodness_of_fit_ref 1.057
_refine_ls_hydrogen_treatment constr
_refine_ls_matrix_type full
_refine_ls_number_parameters 110
_refine_ls_number_reflns 1977
_refine_ls_number_restraints 0
_refine_ls_restrained_S_all 1.057
_refine_ls_R_factor_all 0.0429
_refine_ls_R_factor_gt 0.0376
_refine_ls_shift/su_max 0.000
_refine_ls_shift/su_mean 0.000
_refine_ls_structure_factor_coef Fsqd
_refine_ls_weighting_details 'calc w=1/[\s^2^(Fo^2^)+(0.0525P)^2^+1.3864P] where P=(Fo^2^+2Fc^2^)/3'
_refine_ls_weighting_scheme calc
_refine_ls_wR_factor_gt 0.0989
_refine_ls_wR_factor_ref 0.1029
_reflns_number_gt 1771
_reflns_number_total 1977
_reflns_threshold_expression 'I > 2\s(I)'
_cod_data_source_file av1172.cif
_cod_data_source_block I
_cod_depositor_comments
;
The following automatic conversions were performed:
'_geom_bond_publ_flag' value 'N' changed to 'n' according to
'/home/saulius/struct/CIF-dictionaries/cif_core.dic' dictionary named
'cif_core.dic' version 2.4.1 from 2010-06-29 (27 times).

Automatic conversion script
Id: cif_fix_enum 1527 2010-12-29 10:47:43Z saulius 

The following automatic conversions were performed:

'_exptl_absorpt_correction_type' value 'Empirical' changed to
'empirical' according to
/home/saulius/struct/CIF-dictionaries/cif_core.dic dictionary named
'cif_core.dic' version 2.4.1 from 2010-06-29.

'_geom_bond_publ_flag'
value 'N' changed to 'n' according to
/home/saulius/struct/CIF-dictionaries/cif_core.dic dictionary named
'cif_core.dic' version 2.4.1 from 2010-06-29 (27
times).

'_geom_angle_publ_flag' value 'N' changed to 'n' according
to /home/saulius/struct/CIF-dictionaries/cif_core.dic dictionary
named 'cif_core.dic' version 2.4.1 from 2010-06-29 (46 times).

Automatic conversion script
Id: cif_fix_values 1715 2011-07-08 13:25:40Z adriana 
;
_cod_original_sg_symbol_H-M 'C 2/c'
_cod_database_code 2013907
_cod_database_fobs_code 2013907

loop_
_symmetry_equiv_pos_as_xyz
'x, y, z'
'-x, y, -z+1/2'
'x+1/2, y+1/2, z'
'-x+1/2, y+1/2, -z+1/2'
'-x, -y, -z'
'x, -y, z-1/2'
'-x+1/2, -y+1/2, -z'
'x+1/2, -y+1/2, z-1/2'

loop_
_atom_site_label
_atom_site_fract_x
_atom_site_fract_y
_atom_site_fract_z
_atom_site_U_iso_or_equiv
_atom_site_adp_type
_atom_site_calc_flag
_atom_site_refinement_flags
_atom_site_occupancy
_atom_site_disorder_assembly
_atom_site_disorder_group
_atom_site_type_symbol
Cr1 0.5000 0.26397(3) 0.2500 0.01730(14) Uani d S 1 . . Cr
O1 0.39988(13) 0.37765(12) 0.16046(9) 0.0280(3) Uani d . 1 . . O
O2 0.40060(16) 0.52732(14) 0.08126(11) 0.0406(4) Uani d . 1 . . O
N1 0.67670(15) 0.24817(13) 0.19758(11) 0.0228(3) Uani d . 1 . . N
H1 0.7268 0.3128 0.2147 0.027 Uiso calc R 1 . . H
N2 0.39478(14) 0.14469(14) 0.15360(10) 0.0226(3) Uani d . 1 . . N
H2 0.4250 0.0746 0.1750 0.027 Uiso calc R 1 . . H
N3 0.47079(18) 0.46261(16) 0.13757(12) 0.0344(4) Uani d . 1 . . N
C1 0.6582(2) 0.23830(18) 0.09495(14) 0.0303(4) Uani d . 1 . . C
H1A 0.7491 0.2272 0.0825 0.036 Uiso calc R 1 . . H
H1B 0.6198 0.3087 0.0655 0.036 Uiso calc R 1 . . H
C2 0.5620(2) 0.1410(2) 0.05152(13) 0.0335(5) Uani d . 1 . . C
H2A 0.5635 0.1337 -0.0133 0.040 Uiso calc R 1 . . H
H2B 0.5984 0.0712 0.0829 0.040 Uiso calc R 1 . . H
C3 0.4113(2) 0.1561(2) 0.05677(12) 0.0306(4) Uani d . 1 . . C
H3A 0.3786 0.2303 0.0329 0.037 Uiso calc R 1 . . H
H3B 0.3532 0.1000 0.0173 0.037 Uiso calc R 1 . . H
C4 0.24362(18) 0.15440(18) 0.15242(13) 0.0279(4) Uani d . 1 . . C
H4A 0.1917 0.0910 0.1190 0.033 Uiso calc R 1 . . H
H4B 0.2048 0.2238 0.1215 0.033 Uiso calc R 1 . . H
C5 0.23305(17) 0.15471(17) 0.25202(13) 0.0258(4) Uani d . 1 . . C
H5A 0.1367 0.1666 0.2540 0.031 Uiso calc R 1 . . H
H5B 0.2643 0.0826 0.2813 0.031 Uiso calc R 1 . . H
N4 0.5000 -0.1376(2) 0.2500 0.0482(8) Uani d S 1 . . N
O3 0.39362(18) -0.08144(16) 0.2376(2) 0.0767(8) Uani d . 1 . . O

loop_
_atom_site_aniso_label
_atom_site_aniso_U_11
_atom_site_aniso_U_22
_atom_site_aniso_U_33
_atom_site_aniso_U_12
_atom_site_aniso_U_13
_atom_site_aniso_U_23
Cr1 0.0149(2) 0.0194(2) 0.0188(2) 0.000 0.00665(14) 0.000
O1 0.0245(6) 0.0267(7) 0.0335(7) -0.0006(5) 0.0084(5) 0.0070(6)
O2 0.0462(9) 0.0336(9) 0.0459(9) 0.0079(7) 0.0185(7) 0.0147(7)
N1 0.0206(7) 0.0249(8) 0.0261(8) -0.0008(5) 0.0120(6) -0.0001(6)
N2 0.0205(7) 0.0278(8) 0.0198(7) -0.0009(6) 0.0056(5) 0.0003(6)
N3 0.0358(9) 0.0328(10) 0.0374(9) -0.0007(7) 0.0144(7) 0.0070(8)
C1 0.0317(9) 0.0382(12) 0.0269(9) 0.0010(8) 0.0182(8) 0.0038(8)
C2 0.0371(10) 0.0453(13) 0.0221(9) 0.0007(9) 0.0148(8) -0.0049(8)
C3 0.0314(9) 0.0433(12) 0.0169(8) -0.0022(8) 0.0059(7) -0.0042(8)
C4 0.0184(8) 0.0356(11) 0.0287(9) -0.0049(7) 0.0045(7) -0.0010(8)
C5 0.0198(8) 0.0281(10) 0.0317(9) -0.0018(6) 0.0106(7) 0.0026(8)
N4 0.0312(13) 0.0264(14) 0.088(2) 0.000 0.0168(14) 0.000
O3 0.0287(8) 0.0321(10) 0.170(2) 0.0005(7) 0.0254(11) 0.0067(13)

loop_
_atom_type_symbol
_atom_type_description
_atom_type_scat_dispersion_real
_atom_type_scat_dispersion_imag
_atom_type_scat_source
C C 0.0033 0.0016 'International Tables Vol C Tables 4.2.6.8 and 6.1.1.4'
H H 0.0000 0.0000 'International Tables Vol C Tables 4.2.6.8 and 6.1.1.4'
O O 0.0106 0.0060 'International Tables Vol C Tables 4.2.6.8 and 6.1.1.4'
N N 0.0061 0.0033 'International Tables Vol C Tables 4.2.6.8 and 6.1.1.4'
Cr Cr 0.3209 0.6236 'International Tables Vol C Tables 4.2.6.8 and 6.1.1.4'

loop_
_geom_angle_atom_site_label_1
_geom_angle_atom_site_label_2
_geom_angle_atom_site_label_3
_geom_angle_site_symmetry_1
_geom_angle_site_symmetry_3
_geom_angle
_geom_angle_publ_flag
O1 Cr1 O1 2_655 . 94.03(9) y
O1 Cr1 N2 2_655 . 179.19(6) y
O1 Cr1 N2 . . 85.44(7) y
O1 Cr1 N2 2_655 2_655 85.44(7) n
O1 Cr1 N2 . 2_655 179.19(6) n
N2 Cr1 N2 . 2_655 95.09(9) y
O1 Cr1 N1 2_655 2_655 97.68(6) y
O1 Cr1 N1 . 2_655 89.31(6) y
N2 Cr1 N1 . 2_655 82.94(6) y
N2 Cr1 N1 2_655 2_655 90.14(6) y
O1 Cr1 N1 2_655 . 89.31(6) n
O1 Cr1 N1 . . 97.68(6) n
N2 Cr1 N1 . . 90.14(6) n
N2 Cr1 N1 2_655 . 82.94(6) n
N1 Cr1 N1 2_655 . 169.77(9) y
N3 O1 Cr1 . . 118.99(11) y
C1 N1 C5 . 2_655 110.86(14) n
C1 N1 Cr1 . . 119.26(12) y
C5 N1 Cr1 2_655 . 109.14(10) y
C1 N1 H1 . . 105.5 n
C5 N1 H1 2_655 . 105.5 n
Cr1 N1 H1 . . 105.5 n
C3 N2 C4 . . 109.56(14) n
C3 N2 Cr1 . . 116.20(12) y
C4 N2 Cr1 . . 106.19(11) y
C3 N2 H2 . . 108.2 n
C4 N2 H2 . . 108.2 n
Cr1 N2 H2 . . 108.2 n
O2 N3 O1 . . 114.19(16) n
N1 C1 C2 . . 113.09(15) n
N1 C1 H1A . . 109.0 n
C2 C1 H1A . . 109.0 n
N1 C1 H1B . . 109.0 n
C2 C1 H1B . . 109.0 n
H1A C1 H1B . . 107.8 n
C3 C2 C1 . . 113.76(17) n
C3 C2 H2A . . 108.8 n
C1 C2 H2A . . 108.8 n
C3 C2 H2B . . 108.8 n
C1 C2 H2B . . 108.8 n
H2A C2 H2B . . 107.7 n
N2 C3 C2 . . 112.71(15) n
N2 C3 H3A . . 109.0 n
C2 C3 H3A . . 109.0 n
N2 C3 H3B . . 109.0 n
C2 C3 H3B . . 109.0 n
H3A C3 H3B . . 107.8 n
N2 C4 C5 . . 107.84(14) n
N2 C4 H4A . . 110.1 n
C5 C4 H4A . . 110.1 n
N2 C4 H4B . . 110.1 n
C5 C4 H4B . . 110.1 n
H4A C4 H4B . . 108.5 n
N1 C5 C4 2_655 . 108.14(14) n
N1 C5 H5A 2_655 . 110.1 n
C4 C5 H5A . . 110.1 n
N1 C5 H5B 2_655 . 110.1 n
C4 C5 H5B . . 110.1 n
H5A C5 H5B . . 108.4 n
O3 N4 O3 . 2_655 113.9(3) n

loop_
_geom_bond_atom_site_label_1
_geom_bond_atom_site_label_2
_geom_bond_site_symmetry_2
_geom_bond_distance
_geom_bond_publ_flag
Cr1 O1 2_655 1.9698(14) n
Cr1 O1 . 1.9698(14) y
Cr1 N2 . 2.0874(16) y
Cr1 N2 2_655 2.0874(16) n
Cr1 N1 2_655 2.0916(15) n
Cr1 N1 . 2.0916(15) y
O1 N3 . 1.317(2) n
O2 N3 . 1.212(2) n
N1 C1 . 1.491(3) n
N1 C5 2_655 1.495(2) n
N1 H1 . 0.9100 n
N2 C3 . 1.492(2) n
N2 C4 . 1.493(2) n
N2 H2 . 0.9100 n
C1 C2 . 1.525(3) n
C1 H1A . 0.9700 n
C1 H1B . 0.9700 n
C2 C3 . 1.521(3) n
C2 H2A . 0.9700 n
C2 H2B . 0.9700 n
C3 H3A . 0.9700 n
C3 H3B . 0.9700 n
C4 C5 . 1.508(3) n
C4 H4A . 0.9700 n
C4 H4B . 0.9700 n
C5 N1 2_655 1.495(2) n
C5 H5A . 0.9700 n
C5 H5B . 0.9700 n
N4 O3 . 1.216(2) n
N4 O3 2_655 1.216(2) n

loop_
_geom_hbond_atom_site_label_D
_geom_hbond_atom_site_label_H
_geom_hbond_atom_site_label_A
_geom_hbond_site_symmetry_A
_geom_hbond_distance_DH
_geom_hbond_distance_HA
_geom_hbond_distance_DA
_geom_hbond_angle_DHA
_geom_hbond_publ_flag
N1 H1 O3 3 0.91 2.03 2.890(3) 158 y
N2 H2 O3 . 0.91 2.12 2.949(3) 151 y
